data_7020574
loop_
_publ_author_name
'Jones, Michael W.'
'Baldwin, Jack E.'
'Cowley, Andrew R.'
'Dilworth, Jonathan R.'
'Karpov, Alexei'
'Smiljanic, Nicolas'
'Thompson, Amber L.'
'Adlington, Robert M.'

_publ_section_title
;
 Synthesis of new bulky bis(pyrazolyl)methane carboxylate
 (heteroscorpionate) ligands and their complexes with iron, manganese and
 nickel.
;
_journal_issue 46
_journal_name_full 'Dalton transactions (Cambridge, England : 2003)'
_journal_page_first 14068
_journal_page_last 14086
_journal_paper_doi 10.1039/c2dt31859h
_journal_volume 41
_journal_year 2012
_chemical_compound_source
;
?
;
_chemical_formula_moiety ' C72 H62 Cl2 Mn2 N8 O12, 2.734( C H2 Cl2) '
_chemical_formula_sum 'C74.734 H67.468 Cl7.468 Mn2 N8 O12'
_chemical_formula_weight 1644.37
_chemical_melting_point ?
_chemical_name_systematic
;
?
;
_space_group_IT_number 14
_symmetry_cell_setting monoclinic
_symmetry_space_group_name_Hall '-P 2yn'
_symmetry_space_group_name_H-M 'P 1 21/n 1'
_atom_sites_solution_hydrogens geom
_atom_sites_solution_primary direct
_cell_angle_alpha 90
_cell_angle_beta 95.7201(11)
_cell_angle_gamma 90
_cell_formula_units_Z 2
_cell_length_a 11.7772(3)
_cell_length_b 19.0933(5)
_cell_length_c 16.9997(4)
_cell_measurement_reflns_used 40355
_cell_measurement_temperature 150
_cell_measurement_theta_max 28
_cell_measurement_theta_min 5
_cell_volume 3803.61(17)
_computing_cell_refinement
;
KappaCCD software 'DENZO' (Otwinowski & Minor, 1996)
;
_computing_data_collection
;
KappaCCD software 'Collect' (Nonius, 2000)
;
_computing_data_reduction
;
KappaCCD software 'DENZO' (Otwinowski & Minor, 1996)
;
_computing_publication_material
;
CRYSTALS (Watkin et al, 2001)
;
_computing_structure_refinement
;
CRYSTALS (Watkin et al, 2001)
;
_computing_structure_solution 'SIR92 (Giacovazzo et al, 1992)'
_diffrn_ambient_temperature 150
_diffrn_measured_fraction_theta_full 0.995
_diffrn_measured_fraction_theta_max 0.995
_diffrn_measurement_device_type
;
Nonius KappaCCD
;
_diffrn_measurement_method \w
_diffrn_radiation_monochromator graphite
_diffrn_radiation_type 'Mo K\a'
_diffrn_radiation_wavelength 0.71073
_diffrn_reflns_av_R_equivalents 0.059
_diffrn_reflns_limit_h_max 15
_diffrn_reflns_limit_h_min -15
_diffrn_reflns_limit_k_max 23
_diffrn_reflns_limit_k_min -24
_diffrn_reflns_limit_l_max 22
_diffrn_reflns_limit_l_min -22
_diffrn_reflns_number 40355
_diffrn_reflns_theta_full 27.491
_diffrn_reflns_theta_max 27.491
_diffrn_reflns_theta_min 5.123
_diffrn_standards_decay_% 0.00
_diffrn_standards_interval_count 0
_diffrn_standards_interval_time 0
_diffrn_standards_number 0
_exptl_absorpt_coefficient_mu 0.660
_exptl_absorpt_correction_T_max 0.92
_exptl_absorpt_correction_T_min 0.90
_exptl_absorpt_correction_type multi-scan
_exptl_absorpt_process_details
;
Denzo/Scalepack (Otwinowski & Minor, 1996)
;
_exptl_crystal_colour ' pale brown '
_exptl_crystal_density_diffrn 1.436
_exptl_crystal_density_meas ?
_exptl_crystal_density_method 'not measured'
_exptl_crystal_description ' fragment '
_exptl_crystal_F_000 1689.732
_exptl_crystal_size_max 0.16
_exptl_crystal_size_mid 0.16
_exptl_crystal_size_min 0.12
_exptl_crystal_thermal_history
;
The material was crystallised at ambient temperature. A suitable crystal
was cooled rapidly to 150K for single-crystal X-ray diffraction analysis.
;
_refine_diff_density_max 1.06
_refine_diff_density_min -0.90
_refine_ls_extinction_method None
_refine_ls_goodness_of_fit_ref 1.1019
_refine_ls_hydrogen_treatment noref
_refine_ls_matrix_type full
_refine_ls_number_parameters 488
_refine_ls_number_reflns 4706
_refine_ls_number_restraints 15
_refine_ls_R_factor_all 0.1129
_refine_ls_R_factor_gt 0.0623
_refine_ls_shift/su_max 0.035153
_refine_ls_structure_factor_coef F
_refine_ls_weighting_details
;
Method, part 1, Chebychev polynomial, (Watkin, 1994, Prince, 1982)
[weight] = 1.0/[A~0~*T~0~(x)+A~1~*T~1~(x) ... +A~n-1~]*T~n-1~(x)]
where A~i~ are the Chebychev coefficients listed below and x= Fcalc/Fmax
Method = Robust Weighting (Prince, 1982)
W = [weight] * [1-(deltaF/6*sigmaF)^2^]^2^
A~i~ are:
1.22 0.800 0.700
;
_refine_ls_weighting_scheme calc
_refine_ls_wR_factor_all 0.1159
_refine_ls_wR_factor_gt 0.0744
_refine_ls_wR_factor_ref 0.0744
_reflns_limit_h_max 15
_reflns_limit_h_min -15
_reflns_limit_k_max 24
_reflns_limit_k_min 0
_reflns_limit_l_max 22
_reflns_limit_l_min 0
_reflns_number_gt 4706
_reflns_number_total 8666
_reflns_threshold_expression I>3.00u(I)
_oxford_structure_analysis_title arc1380
_cod_data_source_file c2dt31859h.txt
_cod_data_source_block 13
_cod_depositor_comments
;
The following automatic conversions were performed:
'_atom_site_refinement_disorder_assembly' tag replaced with
'_atom_site_disorder_assembly'.

'_atom_site_refinement_disorder_group'
tag replaced with '_atom_site_disorder_group'.

Automatic conversion script
Id: cif_correct_tags 1440 2010-10-19 06:21:57Z saulius 

The following automatic conversions were performed:

'_chemical_melting_point' value 'not measured' was changed to '?' -
the value is undefined or not given.

'_symmetry_cell_setting' value
'Monoclinic' changed to 'monoclinic' according to
/home/saulius/struct/CIF-dictionaries/cif_core.dic dictionary named
'cif_core.dic' version 2.4.2 from 2011-04-26.

Automatic conversion script
Id: cif_fix_values 1891 2012-01-12 08:04:46Z andrius 

The following automatic conversions were performed:

'_exptl_crystal_density_meas' value 'not measured' was changed to '?'
- the value is perceived as not measured.

Automatic conversion script
Id: cif_fix_values 3008 2015-01-20 13:52:24Z robertas 
;
_cod_original_sg_symbol_H-M 'P 1 21/n 1 '
_cod_original_formula_sum ' C74.734 H67.468 Cl7.468 Mn2 N8 O12 '
_cod_database_code 7020574

loop_
_symmetry_equiv_pos_as_xyz
x,y,z
-x,-y,-z
-x+1/2,y+1/2,-z+1/2
x+1/2,-y+1/2,z+1/2

loop_
_atom_site_label
_atom_site_type_symbol
_atom_site_fract_x
_atom_site_fract_y
_atom_site_fract_z
_atom_site_U_iso_or_equiv
_atom_site_occupancy
_atom_site_adp_type
_atom_site_refinement_flags_posn
_atom_site_refinement_flags_adp
_atom_site_refinement_flags_occupancy
_atom_site_disorder_assembly
_atom_site_disorder_group
Mn1 Mn 0.55335(5) 0.43454(3) 0.43784(4) 0.0371 1.0000 Uani . . . . .
Cl1 Cl 0.70531(8) 0.38206(6) 0.37918(7) 0.0458 1.0000 Uani . . . . .
C1 C 0.2806(3) 0.3989(2) 0.4053(2) 0.0353 1.0000 Uani . . . . .
C2 C 0.2920(3) 0.4617(2) 0.4640(3) 0.0404 1.0000 Uani . . . . .
O1 O 0.3952(2) 0.48201(14) 0.48493(17) 0.0369 1.0000 Uani . . . . .
O2 O 0.2057(3) 0.4879(2) 0.4835(3) 0.0716 1.0000 Uani . . . . .
N1 N 0.3369(3) 0.33651(18) 0.4384(2) 0.0367 1.0000 Uani . . . . .
N2 N 0.4522(3) 0.33848(18) 0.4604(2) 0.0362 1.0000 Uani . . . . .
C3 C 0.4808(3) 0.2736(2) 0.4837(3) 0.0404 1.0000 Uani . . . . .
C4 C 0.3836(4) 0.2304(2) 0.4767(3) 0.0476 1.0000 Uani . . . . .
C5 C 0.2935(4) 0.2708(2) 0.4468(3) 0.0432 1.0000 Uani . . . . .
C6 C 0.5989(4) 0.2535(2) 0.5090(3) 0.0414 1.0000 Uani . . . . .
C7 C 0.6400(4) 0.1889(2) 0.4860(3) 0.0524 1.0000 Uani . . . . .
C8 C 0.7504(4) 0.1673(3) 0.5093(3) 0.0565 1.0000 Uani . . . . .
C9 C 0.8215(4) 0.2099(2) 0.5562(3) 0.0487 1.0000 Uani . . . . .
C10 C 0.7839(3) 0.2748(2) 0.5808(3) 0.0415 1.0000 Uani . . . . .
C11 C 0.6734(4) 0.2964(2) 0.5573(3) 0.0390 1.0000 Uani . . . . .
O3 O 0.6294(2) 0.35897(15) 0.57932(18) 0.0430 1.0000 Uani . . . . .
C12 C 0.6901(4) 0.3942(2) 0.6450(3) 0.0493 1.0000 Uani . . . . .
C13 C 0.1756(4) 0.2484(3) 0.4203(3) 0.0501 1.0000 Uani . . . . .
C14 C 0.1657(5) 0.1845(3) 0.3778(4) 0.0686 1.0000 Uani . . . . .
C15 C 0.0568(6) 0.1588(3) 0.3504(4) 0.0780 1.0000 Uani . . . . .
C16 C -0.0371(5) 0.1956(4) 0.3651(4) 0.0749 1.0000 Uani . . . . .
C17 C -0.0317(4) 0.2576(4) 0.4058(3) 0.0661 1.0000 Uani . . . . .
C18 C 0.0770(4) 0.2841(3) 0.4352(3) 0.0536 1.0000 Uani . . . . .
O4 O 0.0908(3) 0.3420(2) 0.4779(2) 0.0621 1.0000 Uani . . . . .
C19 C -0.0085(5) 0.3866(4) 0.4816(4) 0.0790 1.0000 Uani . . . . .
N3 N 0.3218(3) 0.41689(17) 0.3301(2) 0.0345 1.0000 Uani . . . . .
N4 N 0.4310(3) 0.43928(17) 0.3265(2) 0.0363 1.0000 Uani . . . . .
C20 C 0.4408(4) 0.4480(2) 0.2494(3) 0.0398 1.0000 Uani . . . . .
C21 C 0.3385(4) 0.4308(3) 0.2041(3) 0.0442 1.0000 Uani . . . . .
C22 C 0.2634(4) 0.4111(2) 0.2570(3) 0.0410 1.0000 Uani . . . . .
C23 C 0.5457(4) 0.4734(3) 0.2183(3) 0.0517 1.0000 Uani . . . . .
C24 C 0.5682(5) 0.4447(4) 0.1408(4) 0.0734 1.0000 Uani . . . . .
C25 C 0.6659(6) 0.4698(4) 0.1084(4) 0.0827 1.0000 Uani . . . . .
C26 C 0.7303(5) 0.5186(4) 0.1458(4) 0.0672 1.0000 Uani . . . . .
C27 C 0.7132(5) 0.5475(3) 0.2175(4) 0.0690 1.0000 Uani . . . . .
C28 C 0.6156(4) 0.5230(3) 0.2551(3) 0.0503 1.0000 Uani . . . . .
O5 O 0.5866(3) 0.54664(19) 0.3229(2) 0.0568 1.0000 Uani . . . . .
C29 C 0.6458(5) 0.6077(3) 0.3566(4) 0.0647 1.0000 Uani . . . . .
C30 C 0.1438(4) 0.3871(2) 0.2444(3) 0.0428 1.0000 Uani . . . . .
C31 C 0.1178(4) 0.3247(3) 0.2056(3) 0.0552 1.0000 Uani . . . . .
C32 C 0.0045(5) 0.3026(3) 0.1909(3) 0.0652 1.0000 Uani . . . . .
C33 C -0.0814(4) 0.3429(3) 0.2145(3) 0.0636 1.0000 Uani . . . . .
C34 C -0.0582(4) 0.4058(3) 0.2529(4) 0.0645 1.0000 Uani . . . . .
C35 C 0.0547(4) 0.4281(3) 0.2677(3) 0.0593 1.0000 Uani . . . . .
O6 O 0.0883(3) 0.4890(2) 0.3050(3) 0.0948 1.0000 Uani . . . . .
C36 C -0.0009(6) 0.5355(5) 0.3251(8) 0.1471 1.0000 Uani . . . . .
C37 C 0.5706(9) 0.2649(5) 0.2512(6) 0.1258 1.0000 Uani . . . . .
Cl2 Cl 0.61280(15) 0.23058(10) 0.16459(12) 0.0909 1.0000 Uani . . . . .
Cl3 Cl 0.4488(2) 0.2333(2) 0.27953(13) 0.1512 1.0000 Uani . . . . .
C38 C 0.5106(15) 0.0338(8) 0.5617(9) 0.0876 0.367(9) Uani D U P 1 -1
Cl4 Cl 0.4390(11) 0.0207(4) 0.4677(5) 0.1605 0.367(9) Uani D U P 1 -1
Cl5 Cl 0.5969(10) -0.0352(5) 0.5945(9) 0.2148 0.367(9) Uani D U P 1 -1
H11 H 0.1973 0.3880 0.3954 0.0420 1.0000 Uiso . . . . .
H41 H 0.3809 0.1796 0.4908 0.0567 1.0000 Uiso . . . . .
H71 H 0.5883 0.1574 0.4518 0.0618 1.0000 Uiso . . . . .
H81 H 0.7780 0.1208 0.4918 0.0673 1.0000 Uiso . . . . .
H91 H 0.9013 0.1944 0.5731 0.0584 1.0000 Uiso . . . . .
H101 H 0.8364 0.3057 0.6152 0.0496 1.0000 Uiso . . . . .
H121 H 0.6501 0.4390 0.6555 0.0580 1.0000 Uiso . . . . .
H122 H 0.7695 0.4047 0.6326 0.0580 1.0000 Uiso . . . . .
H123 H 0.6929 0.3636 0.6929 0.0580 1.0000 Uiso . . . . .
H141 H 0.2357 0.1578 0.3674 0.0807 1.0000 Uiso . . . . .
H151 H 0.0488 0.1138 0.3203 0.0920 1.0000 Uiso . . . . .
H161 H -0.1139 0.1767 0.3454 0.0898 1.0000 Uiso . . . . .
H171 H -0.1029 0.2837 0.4147 0.0792 1.0000 Uiso . . . . .
H191 H 0.0130 0.4283 0.5155 0.0964 1.0000 Uiso . . . . .
H192 H -0.0699 0.3597 0.5049 0.0964 1.0000 Uiso . . . . .
H193 H -0.0369 0.4025 0.4271 0.0964 1.0000 Uiso . . . . .
H211 H 0.3232 0.4325 0.1452 0.0528 1.0000 Uiso . . . . .
H241 H 0.5165 0.4092 0.1126 0.0910 1.0000 Uiso . . . . .
H251 H 0.6866 0.4506 0.0570 0.1007 1.0000 Uiso . . . . .
H261 H 0.7972 0.5358 0.1194 0.0818 1.0000 Uiso . . . . .
H271 H 0.7659 0.5840 0.2428 0.0815 1.0000 Uiso . . . . .
H291 H 0.6156 0.6199 0.4077 0.0774 1.0000 Uiso . . . . .
H292 H 0.7293 0.5974 0.3662 0.0774 1.0000 Uiso . . . . .
H293 H 0.6335 0.6479 0.3190 0.0774 1.0000 Uiso . . . . .
H311 H 0.1805 0.2951 0.1877 0.0666 1.0000 Uiso . . . . .
H321 H -0.0136 0.2572 0.1632 0.0781 1.0000 Uiso . . . . .
H331 H -0.1622 0.3268 0.2039 0.0754 1.0000 Uiso . . . . .
H341 H -0.1217 0.4352 0.2699 0.0764 1.0000 Uiso . . . . .
H361 H 0.0339 0.5781 0.3520 0.1745 1.0000 Uiso . . . . .
H362 H -0.0497 0.5110 0.3614 0.1745 1.0000 Uiso . . . . .
H363 H -0.0489 0.5498 0.2759 0.1745 1.0000 Uiso . . . . .
H371 H 0.6325 0.2553 0.2945 0.1501 1.0000 Uiso . . . . .
H372 H 0.5614 0.3166 0.2440 0.1501 1.0000 Uiso . . . . .
H381 H 0.5590 0.0767 0.5601 0.1075 0.367 Uiso . . . 1 -1
H382 H 0.4525 0.0410 0.6000 0.1075 0.367 Uiso . . . 1 -1

loop_
_atom_site_aniso_label
_atom_site_aniso_U_11
_atom_site_aniso_U_22
_atom_site_aniso_U_33
_atom_site_aniso_U_23
_atom_site_aniso_U_13
_atom_site_aniso_U_12
Mn1 0.0235(3) 0.0368(3) 0.0505(4) -0.0086(3) 0.0017(2) -0.0028(2)
Cl1 0.0288(5) 0.0492(6) 0.0595(7) -0.0055(5) 0.0053(4) 0.0051(4)
C1 0.0260(17) 0.035(2) 0.044(2) -0.0048(17) -0.0005(16) -0.0035(15)
C2 0.0254(19) 0.044(2) 0.052(3) -0.008(2) 0.0015(17) -0.0069(17)
O1 0.0252(12) 0.0369(15) 0.0475(16) -0.0035(13) -0.0010(11) -0.0031(11)
O2 0.0290(16) 0.081(3) 0.106(3) -0.049(2) 0.0097(17) -0.0070(16)
N1 0.0273(15) 0.0384(18) 0.0435(19) 0.0001(15) -0.0018(13) -0.0062(14)
N2 0.0249(15) 0.0379(18) 0.0450(19) -0.0017(15) -0.0009(13) 0.0012(13)
C3 0.039(2) 0.037(2) 0.044(2) -0.0014(19) -0.0014(17) -0.0015(17)
C4 0.044(2) 0.036(2) 0.061(3) 0.005(2) -0.001(2) -0.0071(19)
C5 0.038(2) 0.040(2) 0.050(3) 0.0006(19) 0.0015(19) -0.0074(18)
C6 0.040(2) 0.036(2) 0.047(2) 0.0059(19) -0.0003(18) 0.0001(17)
C7 0.054(3) 0.038(2) 0.063(3) -0.002(2) -0.006(2) 0.004(2)
C8 0.056(3) 0.039(2) 0.073(3) -0.004(2) 0.000(2) 0.013(2)
C9 0.045(2) 0.044(3) 0.057(3) 0.007(2) 0.005(2) 0.010(2)
C10 0.034(2) 0.044(2) 0.046(2) 0.005(2) 0.0018(17) -0.0002(18)
C11 0.040(2) 0.035(2) 0.041(2) 0.0065(18) 0.0031(17) 0.0013(17)
O3 0.0355(15) 0.0369(16) 0.0546(18) -0.0050(14) -0.0050(13) 0.0018(12)
C12 0.046(2) 0.045(3) 0.054(3) -0.007(2) -0.009(2) 0.001(2)
C13 0.040(2) 0.048(3) 0.061(3) 0.007(2) -0.003(2) -0.019(2)
C14 0.069(3) 0.062(3) 0.071(4) -0.003(3) -0.013(3) -0.033(3)
C15 0.074(4) 0.067(4) 0.089(4) -0.007(3) -0.012(3) -0.033(3)
C16 0.053(3) 0.085(4) 0.086(4) 0.000(4) 0.006(3) -0.028(3)
C17 0.045(3) 0.090(4) 0.063(3) 0.009(3) 0.004(2) -0.013(3)
C18 0.048(3) 0.058(3) 0.056(3) 0.008(2) 0.011(2) -0.014(2)
O4 0.0449(19) 0.078(3) 0.064(2) -0.011(2) 0.0085(16) -0.0112(17)
C19 0.053(3) 0.086(5) 0.102(5) -0.008(4) 0.028(3) -0.006(3)
N3 0.0261(15) 0.0343(18) 0.0431(19) -0.0028(14) 0.0026(13) -0.0028(13)
N4 0.0263(15) 0.0319(17) 0.051(2) 0.0016(16) 0.0038(14) 0.0003(13)
C20 0.040(2) 0.034(2) 0.047(2) 0.0037(18) 0.0078(18) 0.0078(17)
C21 0.041(2) 0.050(3) 0.040(2) -0.004(2) 0.0020(18) 0.003(2)
C22 0.037(2) 0.042(2) 0.043(2) -0.0056(19) -0.0035(18) 0.0003(18)
C23 0.037(2) 0.055(3) 0.064(3) 0.021(2) 0.012(2) 0.011(2)
C24 0.060(3) 0.093(4) 0.074(3) 0.040(3) 0.042(3) 0.033(3)
C25 0.076(4) 0.099(5) 0.077(4) 0.013(4) 0.024(3) 0.016(4)
C26 0.067(3) 0.076(4) 0.062(3) 0.019(3) 0.020(3) 0.016(3)
C27 0.048(3) 0.062(3) 0.094(5) 0.023(3) -0.010(3) 0.009(2)
C28 0.035(2) 0.050(3) 0.066(3) 0.018(2) 0.004(2) 0.006(2)
O5 0.0456(18) 0.053(2) 0.071(2) 0.0021(17) 0.0003(16) -0.0066(15)
C29 0.055(3) 0.063(3) 0.075(4) -0.003(3) 0.003(3) -0.014(3)
C30 0.034(2) 0.052(3) 0.042(2) -0.003(2) -0.0023(17) -0.0041(18)
C31 0.049(3) 0.065(3) 0.052(3) -0.016(2) 0.009(2) -0.019(2)
C32 0.054(3) 0.077(4) 0.064(3) -0.015(3) 0.004(2) -0.028(3)
C33 0.045(3) 0.083(4) 0.061(3) 0.005(3) -0.006(2) -0.013(3)
C34 0.033(2) 0.077(4) 0.081(4) -0.008(3) -0.007(2) 0.001(2)
C35 0.036(2) 0.064(3) 0.075(3) -0.014(3) -0.009(2) 0.005(2)
O6 0.0344(18) 0.081(3) 0.164(5) -0.059(3) -0.020(2) 0.0151(18)
C36 0.053(4) 0.105(6) 0.279(13) -0.103(8) -0.010(6) 0.018(4)
C37 0.142(8) 0.107(7) 0.127(7) -0.052(6) 0.003(6) -0.016(6)
Cl2 0.0668(9) 0.0941(12) 0.1116(14) -0.0173(11) 0.0076(9) 0.0090(9)
Cl3 0.1090(16) 0.269(4) 0.0755(13) -0.0411(18) 0.0095(11) -0.033(2)
C38 0.121(15) 0.053(9) 0.094(9) -0.010(8) 0.041(7) -0.016(7)
Cl4 0.239(12) 0.102(6) 0.131(7) 0.001(5) -0.026(6) -0.046(6)
Cl5 0.212(11) 0.117(7) 0.284(14) -0.094(8) -0.133(10) 0.055(6)

loop_
_atom_type_symbol
_atom_type_scat_dispersion_real
_atom_type_scat_dispersion_imag
_atom_type_scat_Cromer_Mann_a1
_atom_type_scat_Cromer_Mann_b1
_atom_type_scat_Cromer_Mann_a2
_atom_type_scat_Cromer_Mann_b2
_atom_type_scat_Cromer_Mann_a3
_atom_type_scat_Cromer_Mann_b3
_atom_type_scat_Cromer_Mann_a4
_atom_type_scat_Cromer_Mann_b4
_atom_type_scat_Cromer_Mann_c
_atom_type_scat_source
'C ' 0.0033 0.0016 2.3100 20.8439 1.0200 10.2075 1.5886 0.5687 0.8650 51.6512 0.2156 International_Tables_Vol_IV_Table_2.2B
'H ' 0.0000 0.0000 0.4930 10.5109 0.3229 26.1257 0.1402 3.1424 0.0408 57.7998 0.0030 International_Tables_Vol_IV_Table_2.2B
'Cl ' 0.1484 0.1585 11.4604 0.0104 7.1964 1.1662 6.2556 18.5194 1.6455 47.7784 -9.5574 International_Tables_Vol_IV_Table_2.2B
'Mn ' 0.3368 0.7283 11.2819 5.3409 7.3573 0.3432 3.0193 17.8674 2.2441 83.7543 1.0896 International_Tables_Vol_IV_Table_2.2B
'N ' 0.0061 0.0033 12.2126 0.0057 3.1322 9.8933 2.0125 28.9975 1.1663 0.5826 -11.5290 International_Tables_Vol_IV_Table_2.2B
'O ' 0.0106 0.0060 3.0485 13.2771 2.2868 5.7011 1.5463 0.3239 0.8670 32.9089 0.2508 International_Tables_Vol_IV_Table_2.2B

loop_
_geom_angle_atom_site_label_1
_geom_angle_site_symmetry_1
_geom_angle_atom_site_label_2
_geom_angle_atom_site_label_3
_geom_angle_site_symmetry_3
_geom_angle
_geom_angle_publ_flag
Cl1 . Mn1 O1 . 174.75(8) yes
Cl1 . Mn1 O1 2_666 113.61(8) yes
O1 . Mn1 O1 2_666 71.13(11) yes
Cl1 . Mn1 N2 . 99.42(9) yes
O1 . Mn1 N2 . 78.41(11) yes
O1 2_666 Mn1 N2 . 129.39(12) yes
Cl1 . Mn1 N4 . 96.32(9) yes
O1 . Mn1 N4 . 78.71(11) yes
O1 2_666 Mn1 N4 . 127.45(12) yes
N2 . Mn1 N4 . 82.59(12) yes
C2 . C1 N1 . 112.1(3) yes
C2 . C1 N3 . 111.5(3) yes
N1 . C1 N3 . 110.9(3) yes
C2 . C1 H11 . 106.685 no
N1 . C1 H11 . 107.344 no
N3 . C1 H11 . 108.046 no
C1 . C2 O1 . 115.3(3) yes
C1 . C2 O2 . 118.3(3) yes
O1 . C2 O2 . 126.4(4) yes
Mn1 . O1 Mn1 2_666 108.87(11) yes
Mn1 . O1 C2 . 124.1(3) yes
Mn1 2_666 O1 C2 . 127.0(3) yes
C1 . N1 N2 . 119.0(3) yes
C1 . N1 C5 . 129.3(3) yes
N2 . N1 C5 . 111.5(3) yes
Mn1 . N2 N1 . 120.3(2) yes
Mn1 . N2 C3 . 133.5(3) yes
N1 . N2 C3 . 105.6(3) yes
N2 . C3 C4 . 109.9(4) yes
N2 . C3 C6 . 122.4(4) yes
C4 . C3 C6 . 127.7(4) yes
C3 . C4 C5 . 107.2(4) yes
C3 . C4 H41 . 126.422 no
C5 . C4 H41 . 126.423 no
N1 . C5 C4 . 105.8(4) yes
N1 . C5 C13 . 125.6(4) yes
C4 . C5 C13 . 128.3(4) yes
C3 . C6 C7 . 119.6(4) yes
C3 . C6 C11 . 122.5(4) yes
C7 . C6 C11 . 117.8(4) yes
C6 . C7 C8 . 121.7(4) yes
C6 . C7 H71 . 119.154 no
C8 . C7 H71 . 119.154 no
C7 . C8 C9 . 119.5(4) yes
C7 . C8 H81 . 120.241 no
C9 . C8 H81 . 120.241 no
C8 . C9 C10 . 120.7(4) yes
C8 . C9 H91 . 119.666 no
C10 . C9 H91 . 119.666 no
C9 . C10 C11 . 119.7(4) yes
C9 . C10 H101 . 120.134 no
C11 . C10 H101 . 120.135 no
C6 . C11 C10 . 120.6(4) yes
C6 . C11 O3 . 116.0(4) yes
C10 . C11 O3 . 123.5(4) yes
C11 . O3 C12 . 116.7(3) yes
O3 . C12 H121 . 109.466 no
O3 . C12 H122 . 109.467 no
H121 . C12 H122 . 109.475 no
O3 . C12 H123 . 109.467 no
H121 . C12 H123 . 109.475 no
H122 . C12 H123 . 109.477 no
C5 . C13 C14 . 115.6(5) yes
C5 . C13 C18 . 125.2(5) yes
C14 . C13 C18 . 119.2(4) yes
C13 . C14 C15 . 119.7(6) yes
C13 . C14 H141 . 120.164 no
C15 . C14 H141 . 120.165 no
C14 . C15 C16 . 119.4(6) yes
C14 . C15 H151 . 120.314 no
C16 . C15 H151 . 120.312 no
C15 . C16 C17 . 123.0(5) yes
C15 . C16 H161 . 118.513 no
C17 . C16 H161 . 118.510 no
C16 . C17 C18 . 118.8(5) yes
C16 . C17 H171 . 120.602 no
C18 . C17 H171 . 120.601 no
C13 . C18 C17 . 119.9(5) yes
C13 . C18 O4 . 116.8(4) yes
C17 . C18 O4 . 123.2(5) yes
C18 . O4 C19 . 117.3(4) yes
O4 . C19 H191 . 109.463 no
O4 . C19 H192 . 109.465 no
H191 . C19 H192 . 109.477 no
O4 . C19 H193 . 109.465 no
H191 . C19 H193 . 109.477 no
H192 . C19 H193 . 109.480 no
C1 . N3 N4 . 120.9(3) yes
C1 . N3 C22 . 126.9(3) yes
N4 . N3 C22 . 112.1(3) yes
Mn1 . N4 N3 . 118.3(3) yes
Mn1 . N4 C20 . 135.6(3) yes
N3 . N4 C20 . 105.0(3) yes
N4 . C20 C21 . 110.8(4) yes
N4 . C20 C23 . 123.4(4) yes
C21 . C20 C23 . 125.8(4) yes
C20 . C21 C22 . 106.2(4) yes
C20 . C21 H211 . 126.925 no
C22 . C21 H211 . 126.924 no
N3 . C22 C21 . 106.0(4) yes
N3 . C22 C30 . 123.0(4) yes
C21 . C22 C30 . 131.1(4) yes
C20 . C23 C24 . 115.5(5) yes
C20 . C23 C28 . 123.5(5) yes
C24 . C23 C28 . 120.9(5) yes
C23 . C24 C25 . 116.7(7) yes
C23 . C24 H241 . 121.660 no
C25 . C24 H241 . 121.662 no
C24 . C25 C26 . 120.2(6) yes
C24 . C25 H251 . 119.877 no
C26 . C25 H251 . 119.879 no
C25 . C26 C27 . 125.6(6) yes
C25 . C26 H261 . 117.180 no
C27 . C26 H261 . 117.191 no
C26 . C27 C28 . 117.1(6) yes
C26 . C27 H271 . 121.470 no
C28 . C27 H271 . 121.477 no
C23 . C28 C27 . 119.4(5) yes
C23 . C28 O5 . 116.3(4) yes
C27 . C28 O5 . 124.2(5) yes
C28 . O5 C29 . 117.8(4) yes
O5 . C29 H291 . 109.467 no
O5 . C29 H292 . 109.467 no
H291 . C29 H292 . 109.477 no
O5 . C29 H293 . 109.466 no
H291 . C29 H293 . 109.475 no
H292 . C29 H293 . 109.476 no
C22 . C30 C31 . 120.0(4) yes
C22 . C30 C35 . 121.1(4) yes
C31 . C30 C35 . 118.8(4) yes
C30 . C31 C32 . 120.5(5) yes
C30 . C31 H311 . 119.755 no
C32 . C31 H311 . 119.755 no
C31 . C32 C33 . 120.0(5) yes
C31 . C32 H321 . 119.993 no
C33 . C32 H321 . 119.991 no
C32 . C33 C34 . 120.8(5) yes
C32 . C33 H331 . 119.579 no
C34 . C33 H331 . 119.574 no
C33 . C34 C35 . 119.4(5) yes
C33 . C34 H341 . 120.316 no
C35 . C34 H341 . 120.318 no
C30 . C35 C34 . 120.5(5) yes
C30 . C35 O6 . 114.7(4) yes
C34 . C35 O6 . 124.8(5) yes
C35 . O6 C36 . 116.8(4) yes
O6 . C36 H361 . 109.469 no
O6 . C36 H362 . 109.457 no
H361 . C36 H362 . 109.463 no
O6 . C36 H363 . 109.477 no
H361 . C36 H363 . 109.489 no
H362 . C36 H363 . 109.473 no
Cl2 . C37 Cl3 . 115.9(5) yes
Cl2 . C37 H371 . 107.837 no
Cl3 . C37 H371 . 107.851 no
Cl2 . C37 H372 . 107.835 no
Cl3 . C37 H372 . 107.844 no
H371 . C37 H372 . 109.470 no
Cl4 . C38 Cl5 . 113.8(10) yes
Cl4 . C38 H381 . 108.411 no
Cl5 . C38 H381 . 108.395 no
Cl4 . C38 H382 . 108.379 no
Cl5 . C38 H382 . 108.360 no
H381 . C38 H382 . 109.483 no

loop_
_geom_bond_atom_site_label_1
_geom_bond_atom_site_label_2
_geom_bond_site_symmetry_2
_geom_bond_distance
_geom_bond_publ_flag
Mn1 Cl1 . 2.3574(12) yes
Mn1 O1 . 2.286(3) yes
Mn1 O1 2_666 2.114(3) yes
Mn1 N2 . 2.241(3) yes
Mn1 N4 . 2.264(3) yes
C1 C2 . 1.557(6) yes
C1 N1 . 1.449(5) yes
C1 N3 . 1.453(5) yes
C1 H11 . 1.000 no
C2 O1 . 1.292(5) yes
C2 O2 . 1.209(5) yes
N1 N2 . 1.373(4) yes
N1 C5 . 1.367(5) yes
N2 C3 . 1.334(5) yes
C3 C4 . 1.407(6) yes
C3 C6 . 1.466(6) yes
C4 C5 . 1.368(6) yes
C4 H41 . 1.000 no
C5 C13 . 1.481(6) yes
C6 C7 . 1.395(6) yes
C6 C11 . 1.404(6) yes
C7 C8 . 1.384(7) yes
C7 H71 . 1.000 no
C8 C9 . 1.367(7) yes
C8 H81 . 1.000 no
C9 C10 . 1.394(6) yes
C9 H91 . 1.000 no
C10 C11 . 1.385(6) yes
C10 H101 . 1.000 no
C11 O3 . 1.369(5) yes
O3 C12 . 1.433(5) yes
C12 H121 . 1.000 no
C12 H122 . 1.000 no
C12 H123 . 1.000 no
C13 C14 . 1.415(8) yes
C13 C18 . 1.392(7) yes
C14 C15 . 1.409(7) yes
C14 H141 . 1.000 no
C15 C16 . 1.355(10) yes
C15 H151 . 1.000 no
C16 C17 . 1.368(9) yes
C16 H161 . 1.000 no
C17 C18 . 1.420(7) yes
C17 H171 . 1.000 no
C18 O4 . 1.323(6) yes
O4 C19 . 1.453(7) yes
C19 H191 . 1.000 no
C19 H192 . 1.000 no
C19 H193 . 1.000 no
N3 N4 . 1.362(4) yes
N3 C22 . 1.364(5) yes
N4 C20 . 1.337(5) yes
C20 C21 . 1.403(6) yes
C20 C23 . 1.474(6) yes
C21 C22 . 1.375(7) yes
C21 H211 . 1.000 no
C22 C30 . 1.476(6) yes
C23 C24 . 1.475(8) yes
C23 C28 . 1.365(7) yes
C24 C25 . 1.408(9) yes
C24 H241 . 1.000 no
C25 C26 . 1.324(10) yes
C25 H251 . 1.000 no
C26 C27 . 1.373(9) yes
C26 H261 . 1.000 no
C27 C28 . 1.448(8) yes
C27 H271 . 1.000 no
C28 O5 . 1.314(6) yes
O5 C29 . 1.446(6) yes
C29 H291 . 1.000 no
C29 H292 . 1.000 no
C29 H293 . 1.000 no
C30 C31 . 1.381(7) yes
C30 C35 . 1.398(7) yes
C31 C32 . 1.398(7) yes
C31 H311 . 1.000 no
C32 C33 . 1.363(9) yes
C32 H321 . 1.000 no
C33 C34 . 1.381(8) yes
C33 H331 . 1.000 no
C34 C35 . 1.394(7) yes
C34 H341 . 1.000 no
C35 O6 . 1.364(6) yes
O6 C36 . 1.443(8) yes
C36 H361 . 1.000 no
C36 H362 . 1.000 no
C36 H363 . 1.000 no
C37 Cl2 . 1.730(10) yes
C37 Cl3 . 1.670(11) yes
C37 H371 . 1.000 no
C37 H372 . 1.000 no
C38 Cl4 . 1.748(15) yes
C38 Cl5 . 1.722(15) yes
C38 H381 . 1.000 no
C38 H382 . 1.000 no

loop_
_geom_contact_atom_site_label_1
_geom_contact_atom_site_label_2
_geom_contact_distance
_geom_contact_publ_flag
Mn1 O3 2.870(3) yes
Mn1 O5 2.951(4) yes
